data_4105309
loop_
_publ_author_name
'Heather A. Spinney'
'Nicholas A. Piro'
'Christopher C. Cummins'

_publ_section_title
;
 Triple-Bond Reactivity of an AsP Complex Intermediate: Synthesis Stemming
 from Molecular Arsenic, As4
;
_journal_name_full 'Journal of the American Chemical Society'
_journal_page_first 16233
_journal_page_last 16243
_journal_paper_doi 10.1021/ja906550h
_journal_volume 131
_journal_year 2009
_chemical_formula_sum 'C17 H16 As O5 P W'
_chemical_formula_weight 590.04
_chemical_name_common 'AsPW(CO)5 Cyclohexadiene Trap'
_chemical_name_systematic
; 
 ? 
;
_space_group_IT_number 14
_symmetry_cell_setting monoclinic
_symmetry_space_group_name_Hall '-P 2ybc'
_symmetry_space_group_name_H-M 'P 1 21/c 1'
_atom_sites_solution_hydrogens geom
_atom_sites_solution_primary direct
_atom_sites_solution_secondary difmap
_audit_creation_method SHELXL-97
_cell_angle_alpha 90.00
_cell_angle_beta 109.567(2)
_cell_angle_gamma 90.00
_cell_formula_units_Z 4
_cell_length_a 13.8402(16)
_cell_length_b 9.0940(10)
_cell_length_c 15.3767(17)
_cell_measurement_reflns_used 9845
_cell_measurement_temperature 100(2)
_cell_measurement_theta_max 30.68
_cell_measurement_theta_min 2.64
_cell_volume 1823.6(4)
_computing_cell_refinement 'SAINT 7.46A (Bruker-AXS, 2008)'
_computing_data_collection 'APEX2 3.0 (Bruker-AXS, 2008)'
_computing_data_reduction 'SAINT 7.46A (Bruker-AXS, 2008)'
_computing_molecular_graphics 'Bruker SHELXTL'
_computing_publication_material 'Bruker SHELXTL'
_computing_structure_refinement 'SHELXL-97 (Sheldrick, 2008)'
_computing_structure_solution 'SHELXS-97 (Sheldrick, 2008)'
_diffrn_ambient_temperature 100(2)
_diffrn_detector_area_resol_mean 8.3
_diffrn_measured_fraction_theta_full 1.000
_diffrn_measured_fraction_theta_max 1.000
_diffrn_measurement_device_type 'Bruker Smart APEX CCD'
_diffrn_measurement_method 'omega and phi scans'
_diffrn_radiation_monochromator graphite
_diffrn_radiation_source 'fine-focus sealed tube'
_diffrn_radiation_type MoK\a
_diffrn_radiation_wavelength 0.71073
_diffrn_reflns_av_R_equivalents 0.0334
_diffrn_reflns_av_sigmaI/netI 0.0169
_diffrn_reflns_limit_h_max 19
_diffrn_reflns_limit_h_min -19
_diffrn_reflns_limit_k_max 12
_diffrn_reflns_limit_k_min -12
_diffrn_reflns_limit_l_max 21
_diffrn_reflns_limit_l_min -21
_diffrn_reflns_number 47759
_diffrn_reflns_theta_full 30.03
_diffrn_reflns_theta_max 30.03
_diffrn_reflns_theta_min 2.64
_exptl_absorpt_coefficient_mu 8.247
_exptl_absorpt_correction_T_max 0.6832
_exptl_absorpt_correction_T_min 0.1911
_exptl_absorpt_correction_type multi-scan
_exptl_absorpt_process_details 'SADABS (Sheldrick, 2008)'
_exptl_crystal_colour colourless
_exptl_crystal_density_diffrn 2.149
_exptl_crystal_description plate
_exptl_crystal_F_000 1120
_exptl_crystal_size_max 0.30
_exptl_crystal_size_mid 0.25
_exptl_crystal_size_min 0.05
_refine_diff_density_max 0.929
_refine_diff_density_min -1.047
_refine_diff_density_rms 0.094
_refine_ls_extinction_method none
_refine_ls_goodness_of_fit_ref 1.051
_refine_ls_hydrogen_treatment constr
_refine_ls_matrix_type full
_refine_ls_number_parameters 226
_refine_ls_number_reflns 5327
_refine_ls_number_restraints 0
_refine_ls_restrained_S_all 1.051
_refine_ls_R_factor_all 0.0178
_refine_ls_R_factor_gt 0.0155
_refine_ls_shift/su_max 0.002
_refine_ls_shift/su_mean 0.000
_refine_ls_structure_factor_coef Fsqd
_refine_ls_weighting_details 'calc w=1/[\s^2^(Fo^2^)+(0.0136P)^2^+1.8718P] where P=(Fo^2^+2Fc^2^)/3'
_refine_ls_weighting_scheme calc
_refine_ls_wR_factor_gt 0.0351
_refine_ls_wR_factor_ref 0.0362
_reflns_number_gt 4974
_reflns_number_total 5327
_reflns_threshold_expression >2sigma(I)
_cod_data_source_file ja906550h_si_001_3.cif
_cod_data_source_block 07161
_cod_database_code 4105309

loop_
_symmetry_equiv_pos_as_xyz
'x, y, z'
'-x, y+1/2, -z+1/2'
'-x, -y, -z'
'x, -y-1/2, z-1/2'

loop_
_atom_site_label
_atom_site_type_symbol
_atom_site_fract_x
_atom_site_fract_y
_atom_site_fract_z
_atom_site_U_iso_or_equiv
_atom_site_adp_type
_atom_site_occupancy
_atom_site_symmetry_multiplicity
_atom_site_calc_flag
_atom_site_refinement_flags
W1 W 0.851619(6) 0.737412(8) 0.864877(5) 0.01419(3) Uani 1 1 d .
C1 C 0.92548(18) 0.9308(2) 0.88664(14) 0.0228(4) Uani 1 1 d .
O1 O 0.96844(15) 1.04011(18) 0.89821(11) 0.0343(4) Uani 1 1 d .
C2 C 0.93151(15) 0.6731(2) 0.99640(14) 0.0168(4) Uani 1 1 d .
O2 O 0.97270(12) 0.63795(16) 1.07103(10) 0.0224(3) Uani 1 1 d .
C3 C 0.74238(16) 0.8141(2) 0.91453(14) 0.0187(4) Uani 1 1 d .
O3 O 0.68182(13) 0.85641(18) 0.94400(12) 0.0291(3) Uani 1 1 d .
C4 C 0.76040(17) 0.8035(2) 0.73684(14) 0.0202(4) Uani 1 1 d .
O4 O 0.70615(13) 0.84242(18) 0.66684(11) 0.0289(4) Uani 1 1 d .
C5 C 0.96432(17) 0.6596(2) 0.81748(14) 0.0210(4) Uani 1 1 d .
O5 O 1.02914(13) 0.6206(2) 0.79328(12) 0.0328(4) Uani 1 1 d .
As1 As 0.590200(15) 0.48498(2) 0.776248(13) 0.01605(4) Uani 1 1 d .
P1 P 0.76644(4) 0.48621(5) 0.83649(3) 0.01216(8) Uani 1 1 d .
C11 C 0.79729(15) 0.3698(2) 0.74739(13) 0.0155(3) Uani 1 1 d .
H11 H 0.8733 0.3568 0.7659 0.019 Uiso 1 1 calc R
C12 C 0.75796(16) 0.4521(2) 0.65404(13) 0.0187(4) Uani 1 1 d .
H12A H 0.7843 0.5542 0.6629 0.022 Uiso 1 1 calc R
H12B H 0.7854 0.4034 0.6096 0.022 Uiso 1 1 calc R
C13 C 0.63987(16) 0.4558(2) 0.61313(14) 0.0208(4) Uani 1 1 d .
H13A H 0.6181 0.4224 0.5482 0.025 Uiso 1 1 calc R
H13B H 0.6160 0.5584 0.6136 0.025 Uiso 1 1 calc R
C14 C 0.58880(16) 0.3572(2) 0.66762(13) 0.0193(4) Uani 1 1 d .
H14 H 0.5163 0.3360 0.6286 0.023 Uiso 1 1 calc R
C15 C 0.64554(17) 0.2175(2) 0.69519(13) 0.0193(4) Uani 1 1 d .
H15 H 0.6103 0.1260 0.6847 0.023 Uiso 1 1 calc R
C16 C 0.74702(16) 0.2225(2) 0.73498(13) 0.0174(4) Uani 1 1 d .
H16 H 0.7860 0.1353 0.7548 0.021 Uiso 1 1 calc R
C21 C 0.78453(14) 0.3748(2) 0.94432(12) 0.0140(3) Uani 1 1 d .
H21 H 0.8595 0.3643 0.9791 0.017 Uiso 1 1 calc R
C22 C 0.73334(15) 0.4601(2) 1.00448(13) 0.0166(3) Uani 1 1 d .
H22A H 0.7571 0.4185 1.0676 0.020 Uiso 1 1 calc R
H22B H 0.7555 0.5641 1.0088 0.020 Uiso 1 1 calc R
C23 C 0.61531(16) 0.4539(2) 0.96575(14) 0.0209(4) Uani 1 1 d .
H23A H 0.5881 0.5548 0.9502 0.025 Uiso 1 1 calc R
H23B H 0.5893 0.4152 1.0139 0.025 Uiso 1 1 calc R
C24 C 0.57529(16) 0.3561(2) 0.87887(14) 0.0199(4) Uani 1 1 d .
H24 H 0.5012 0.3330 0.8663 0.024 Uiso 1 1 calc R
C25 C 0.63479(17) 0.2178(2) 0.89224(13) 0.0199(4) Uani 1 1 d .
H25 H 0.6010 0.1254 0.8783 0.024 Uiso 1 1 calc R
C26 C 0.73723(16) 0.2258(2) 0.92445(13) 0.0168(4) Uani 1 1 d .
H26 H 0.7783 0.1397 0.9343 0.020 Uiso 1 1 calc R

loop_
_atom_site_aniso_label
_atom_site_aniso_U_11
_atom_site_aniso_U_22
_atom_site_aniso_U_33
_atom_site_aniso_U_23
_atom_site_aniso_U_13
_atom_site_aniso_U_12
W1 0.01620(4) 0.01267(4) 0.01336(4) 0.00021(2) 0.00449(3) -0.00153(2)
C1 0.0302(11) 0.0201(9) 0.0152(9) 0.0004(7) 0.0036(8) -0.0042(8)
O1 0.0485(11) 0.0243(8) 0.0242(8) 0.0007(6) 0.0045(7) -0.0165(7)
C2 0.0144(9) 0.0146(8) 0.0218(9) -0.0015(7) 0.0064(7) -0.0029(7)
O2 0.0208(8) 0.0227(7) 0.0201(7) 0.0023(6) 0.0024(6) -0.0017(6)
C3 0.0212(10) 0.0133(8) 0.0198(9) -0.0009(7) 0.0044(8) 0.0004(7)
O3 0.0291(9) 0.0248(8) 0.0368(9) -0.0033(7) 0.0156(7) 0.0035(6)
C4 0.0240(10) 0.0148(8) 0.0224(10) 0.0006(7) 0.0086(8) -0.0036(7)
O4 0.0346(9) 0.0259(8) 0.0213(8) 0.0073(6) 0.0028(7) -0.0008(7)
C5 0.0223(10) 0.0224(9) 0.0195(9) 0.0005(7) 0.0085(8) -0.0044(8)
O5 0.0276(9) 0.0423(10) 0.0350(9) 0.0011(8) 0.0191(8) -0.0002(7)
As1 0.01289(9) 0.02082(9) 0.01398(9) 0.00113(7) 0.00391(7) 0.00258(7)
P1 0.0126(2) 0.01298(19) 0.0114(2) -0.00009(15) 0.00471(16) -0.00020(16)
C11 0.0163(9) 0.0165(8) 0.0143(8) -0.0019(6) 0.0057(7) -0.0009(7)
C12 0.0227(10) 0.0213(9) 0.0140(8) -0.0009(7) 0.0085(7) -0.0020(7)
C13 0.0225(10) 0.0251(10) 0.0143(8) 0.0014(7) 0.0057(8) 0.0017(8)
C14 0.0165(9) 0.0252(9) 0.0147(9) -0.0024(7) 0.0034(7) -0.0020(7)
C15 0.0237(10) 0.0199(9) 0.0149(9) -0.0043(7) 0.0073(8) -0.0052(8)
C16 0.0228(10) 0.0156(8) 0.0151(9) -0.0021(7) 0.0080(8) -0.0004(7)
C21 0.0139(9) 0.0156(8) 0.0128(8) 0.0012(6) 0.0047(7) 0.0007(6)
C22 0.0185(9) 0.0197(8) 0.0135(8) -0.0003(7) 0.0079(7) 0.0005(7)
C23 0.0199(10) 0.0284(10) 0.0169(9) 0.0003(8) 0.0097(8) 0.0033(8)
C24 0.0148(9) 0.0280(10) 0.0181(9) 0.0015(8) 0.0071(7) -0.0042(7)
C25 0.0237(10) 0.0207(9) 0.0154(9) 0.0001(7) 0.0066(8) -0.0063(8)
C26 0.0224(10) 0.0149(8) 0.0139(8) 0.0024(6) 0.0073(7) -0.0004(7)

loop_
_atom_type_symbol
_atom_type_description
_atom_type_scat_dispersion_real
_atom_type_scat_dispersion_imag
_atom_type_scat_source
C C 0.0033 0.0016 'International Tables Vol C Tables 4.2.6.8 and 6.1.1.4'
H H 0.0000 0.0000 'International Tables Vol C Tables 4.2.6.8 and 6.1.1.4'
O O 0.0106 0.0060 'International Tables Vol C Tables 4.2.6.8 and 6.1.1.4'
P P 0.1023 0.0942 'International Tables Vol C Tables 4.2.6.8 and 6.1.1.4'
As As 0.0499 2.0058 'International Tables Vol C Tables 4.2.6.8 and 6.1.1.4'
W W -0.8490 6.8722 'International Tables Vol C Tables 4.2.6.8 and 6.1.1.4'

loop_
_geom_angle_atom_site_label_1
_geom_angle_atom_site_label_2
_geom_angle_atom_site_label_3
_geom_angle
C1 W1 C3 92.19(9)
C1 W1 C2 90.53(8)
C3 W1 C2 87.15(8)
C1 W1 C4 91.08(8)
C3 W1 C4 87.92(8)
C2 W1 C4 174.87(8)
C1 W1 C5 87.47(9)
C3 W1 C5 178.77(8)
C2 W1 C5 91.67(8)
C4 W1 C5 93.27(8)
C1 W1 P1 176.99(7)
C3 W1 P1 90.70(6)
C2 W1 P1 88.78(5)
C4 W1 P1 89.86(6)
C5 W1 P1 89.61(6)
O1 C1 W1 178.9(2)
O2 C2 W1 177.17(17)
O3 C3 W1 178.81(19)
O4 C4 W1 176.97(19)
O5 C5 W1 177.38(19)
C14 As1 C24 109.49(8)
C14 As1 P1 92.91(6)
C24 As1 P1 93.43(6)
C21 P1 C11 109.91(8)
C21 P1 As1 99.32(6)
C11 P1 As1 99.90(6)
C21 P1 W1 114.49(6)
C11 P1 W1 115.07(6)
As1 P1 W1 116.22(2)
C16 C11 C12 108.16(16)
C16 C11 P1 112.75(13)
C12 C11 P1 107.88(13)
C13 C12 C11 112.60(16)
C12 C13 C14 112.32(16)
C15 C14 C13 110.95(17)
C15 C14 As1 113.46(13)
C13 C14 As1 103.49(13)
C16 C15 C14 118.64(18)
C15 C16 C11 117.65(18)
C26 C21 C22 108.69(15)
C26 C21 P1 112.83(13)
C22 C21 P1 107.64(12)
C23 C22 C21 112.87(16)
C22 C23 C24 112.44(16)
C25 C24 C23 110.35(17)
C25 C24 As1 113.70(14)
C23 C24 As1 103.85(13)
C26 C25 C24 118.46(18)
C25 C26 C21 117.60(18)

loop_
_geom_bond_atom_site_label_1
_geom_bond_atom_site_label_2
_geom_bond_distance
W1 C1 2.005(2)
W1 C3 2.032(2)
W1 C2 2.039(2)
W1 C4 2.041(2)
W1 C5 2.056(2)
W1 P1 2.5405(5)
C1 O1 1.141(3)
C2 O2 1.143(2)
C3 O3 1.145(3)
C4 O4 1.143(3)
C5 O5 1.137(3)
As1 C14 2.029(2)
As1 C24 2.031(2)
As1 P1 2.3010(6)
P1 C21 1.8871(18)
P1 C11 1.8898(19)
C11 C16 1.493(3)
C11 C12 1.547(3)
C12 C13 1.543(3)
C13 C14 1.550(3)
C14 C15 1.479(3)
C15 C16 1.332(3)
C21 C26 1.491(3)
C21 C22 1.549(3)
C22 C23 1.541(3)
C23 C24 1.545(3)
C24 C25 1.480(3)
C25 C26 1.338(3)
